data_4329574
loop_
_publ_author_name
'Runyu Tan'
'Zhi-Bin Wang'
'Yu Li'
'Daniel J. Kozera'
'Zheng-Hong Lu'
'Datong Song'

_publ_section_title
;
 Syntheses, Structures, and Luminescent Properties of
 Dipyridylamine-Functionalized Anthracene and Its Complexes
;
_journal_name_full 'Inorganic Chemistry'
_journal_page_first 7039
_journal_page_last 7049
_journal_paper_doi 10.1021/ic201757r
_journal_volume 51
_journal_year 2012
_chemical_formula_sum 'C50.5 H33 Cl5 N6 Zn2'
_chemical_formula_weight 1031.82
_chemical_name_systematic
; 
 ? 
;
_space_group_IT_number 52
_symmetry_cell_setting orthorhombic
_symmetry_space_group_name_Hall '-P 2a 2bc'
_symmetry_space_group_name_H-M 'P n n a'
_atom_sites_solution_hydrogens geom
_atom_sites_solution_primary direct
_atom_sites_solution_secondary difmap
_audit_creation_method SHELXL-97
_cell_angle_alpha 90.00
_cell_angle_beta 90.00
_cell_angle_gamma 90.00
_cell_formula_units_Z 4
_cell_length_a 18.4630(10)
_cell_length_b 9.1420(5)
_cell_length_c 35.166(2)
_cell_measurement_reflns_used 6732
_cell_measurement_temperature 150(2)
_cell_measurement_theta_max 27.48
_cell_measurement_theta_min 2.21
_cell_volume 5935.6(6)
_computing_structure_refinement 'SHELXL-97 (Sheldrick, 2008)'
_computing_structure_solution 'SHELXS-97 (Sheldrick, 2008)'
_diffrn_ambient_temperature 150(2)
_diffrn_measured_fraction_theta_full 0.989
_diffrn_measured_fraction_theta_max 0.989
_diffrn_radiation_monochromator graphite
_diffrn_radiation_source 'fine-focus sealed tube'
_diffrn_radiation_type MoK\a
_diffrn_radiation_wavelength 0.71073
_diffrn_reflns_av_R_equivalents 0.0936
_diffrn_reflns_av_sigmaI/netI 0.1260
_diffrn_reflns_limit_h_max 18
_diffrn_reflns_limit_h_min -23
_diffrn_reflns_limit_k_max 9
_diffrn_reflns_limit_k_min -11
_diffrn_reflns_limit_l_max 45
_diffrn_reflns_limit_l_min -35
_diffrn_reflns_number 27067
_diffrn_reflns_theta_full 27.48
_diffrn_reflns_theta_max 27.48
_diffrn_reflns_theta_min 2.21
_exptl_absorpt_coefficient_mu 1.067
_exptl_absorpt_correction_T_max 0.9586
_exptl_absorpt_correction_T_min 0.9195
_exptl_absorpt_correction_type multi-scan
_exptl_absorpt_process_details 'bruker apex 2'
_exptl_crystal_colour yellow
_exptl_crystal_density_diffrn 1.155
_exptl_crystal_description plate
_exptl_crystal_F_000 2092
_exptl_crystal_size_max 0.08
_exptl_crystal_size_mid 0.07
_exptl_crystal_size_min 0.04
_platon_squeeze_details
;
;
_refine_diff_density_max 0.695
_refine_diff_density_min -0.545
_refine_diff_density_rms 0.096
_refine_ls_extinction_method none
_refine_ls_goodness_of_fit_ref 0.947
_refine_ls_hydrogen_treatment constr
_refine_ls_matrix_type full
_refine_ls_number_parameters 291
_refine_ls_number_reflns 6732
_refine_ls_number_restraints 0
_refine_ls_restrained_S_all 0.947
_refine_ls_R_factor_all 0.1431
_refine_ls_R_factor_gt 0.0673
_refine_ls_shift/su_max 0.000
_refine_ls_shift/su_mean 0.000
_refine_ls_structure_factor_coef Fsqd
_refine_ls_weighting_details 'calc w=1/[\s^2^(Fo^2^)+(0.0824P)^2^+0.0000P] where P=(Fo^2^+2Fc^2^)/3'
_refine_ls_weighting_scheme calc
_refine_ls_wR_factor_gt 0.1528
_refine_ls_wR_factor_ref 0.1767
_reflns_number_gt 3414
_reflns_number_total 6732
_reflns_threshold_expression >2sigma(I)
_cod_data_source_file ic201757r_si_001_3.cif
_cod_data_source_block 2b
_cod_original_formula_sum 'C50.50 H33 Cl5 N6 Zn2'
_cod_database_code 4329574

loop_
_symmetry_equiv_pos_as_xyz
'x, y, z'
'-x+1/2, -y, z'
'-x+1/2, y+1/2, -z+1/2'
'x, -y+1/2, -z+1/2'
'-x, -y, -z'
'x-1/2, y, -z'
'x-1/2, -y-1/2, z-1/2'
'-x, y-1/2, z-1/2'

loop_
_atom_site_label
_atom_site_type_symbol
_atom_site_fract_x
_atom_site_fract_y
_atom_site_fract_z
_atom_site_U_iso_or_equiv
_atom_site_adp_type
_atom_site_occupancy
_atom_site_symmetry_multiplicity
_atom_site_calc_flag
_atom_site_refinement_flags
_atom_site_disorder_assembly
_atom_site_disorder_group
Zn1 Zn 0.57676(3) 0.73665(5) -0.002545(15) 0.02462(17) Uani 1 1 d . . .
C1 C 0.6156(3) 0.4779(5) -0.31830(14) 0.0320(13) Uani 1 1 d . . .
C2 C 0.5530(3) 0.4657(5) -0.33855(15) 0.0383(14) Uani 1 1 d . . .
H2A H 0.5081 0.4608 -0.3255 0.046 Uiso 1 1 calc R . .
C3 C 0.5538(3) 0.4601(5) -0.37889(15) 0.0395(14) Uani 1 1 d . . .
H3A H 0.5096 0.4501 -0.3925 0.047 Uiso 1 1 calc R . .
C4 C 0.6174(3) 0.4689(5) -0.39816(14) 0.0348(13) Uani 1 1 d . . .
H4A H 0.6170 0.4650 -0.4252 0.042 Uiso 1 1 calc R . .
C5 C 0.6842(3) 0.4839(5) -0.37885(13) 0.0303(13) Uani 1 1 d . . .
C6 C 0.6846(3) 0.4855(5) -0.33787(13) 0.0312(13) Uani 1 1 d . . .
C7 C 0.7500 0.5000 -0.31874(19) 0.0320(18) Uani 1 2 d S . .
H7A H 0.7500 0.5000 -0.2917 0.038 Uiso 1 2 calc SR . .
C8 C 0.7500 0.5000 -0.39785(19) 0.0343(19) Uani 1 2 d S . .
H8A H 0.7500 0.5000 -0.4249 0.041 Uiso 1 2 calc SR . .
C9 C 0.6151(3) 0.4835(5) -0.27710(15) 0.0353(13) Uani 1 1 d . . .
C10 C 0.6168(3) 0.4927(6) -0.24345(15) 0.0380(14) Uani 1 1 d . . .
C11 C 0.6119(3) 0.5087(5) -0.20280(14) 0.0316(12) Uani 1 1 d . . .
C12 C 0.5712(3) 0.4115(5) -0.18098(14) 0.0314(12) Uani 1 1 d . . .
H12A H 0.5495 0.3289 -0.1927 0.038 Uiso 1 1 calc R . .
C13 C 0.5624(3) 0.4342(5) -0.14267(14) 0.0306(12) Uani 1 1 d . . .
H13A H 0.5342 0.3679 -0.1280 0.037 Uiso 1 1 calc R . .
C14 C 0.5945(3) 0.5539(5) -0.12538(13) 0.0238(11) Uani 1 1 d . . .
C15 C 0.6370(3) 0.6477(5) -0.14657(14) 0.0318(13) Uani 1 1 d . . .
H15A H 0.6601 0.7283 -0.1345 0.038 Uiso 1 1 calc R . .
C16 C 0.6464(3) 0.6255(5) -0.18497(14) 0.0360(14) Uani 1 1 d . . .
H16A H 0.6764 0.6897 -0.1993 0.043 Uiso 1 1 calc R . .
C17 C 0.5170(3) 0.6743(5) -0.07980(13) 0.0231(11) Uani 1 1 d . . .
C18 C 0.4494(3) 0.8317(5) -0.04281(14) 0.0295(12) Uani 1 1 d . . .
H18A H 0.4437 0.8825 -0.0194 0.035 Uiso 1 1 calc R . .
C19 C 0.3972(3) 0.8500(6) -0.07007(15) 0.0384(14) Uani 1 1 d . . .
H19A H 0.3561 0.9101 -0.0657 0.046 Uiso 1 1 calc R . .
C20 C 0.4067(3) 0.7776(6) -0.10409(16) 0.0410(14) Uani 1 1 d . . .
H20A H 0.3725 0.7887 -0.1241 0.049 Uiso 1 1 calc R . .
C21 C 0.4662(3) 0.6891(6) -0.10885(15) 0.0367(13) Uani 1 1 d . . .
H21A H 0.4728 0.6377 -0.1321 0.044 Uiso 1 1 calc R . .
C22 C 0.6195(2) 0.5093(5) -0.05880(13) 0.0222(11) Uani 1 1 d . . .
C23 C 0.6480(3) 0.4583(5) 0.00416(14) 0.0299(12) Uani 1 1 d . . .
H23A H 0.6405 0.4790 0.0303 0.036 Uiso 1 1 calc R . .
C24 C 0.6928(3) 0.3440(5) -0.00520(14) 0.0300(12) Uani 1 1 d . . .
H24A H 0.7157 0.2868 0.0139 0.036 Uiso 1 1 calc R . .
C25 C 0.7036(3) 0.3149(5) -0.04366(16) 0.0340(13) Uani 1 1 d . . .
H25A H 0.7363 0.2404 -0.0514 0.041 Uiso 1 1 calc R . .
C26 C 0.6659(3) 0.3961(5) -0.07068(14) 0.0275(12) Uani 1 1 d . . .
H26A H 0.6715 0.3752 -0.0970 0.033 Uiso 1 1 calc R . .
C28 C 0.4604(12) 0.7500 -0.2500 0.072(6) Uiso 0.50 2 d SP . .
H28A H 0.4920 0.8363 -0.2537 0.087 Uiso 0.25 1 calc PR A 1
H28B H 0.4920 0.6637 -0.2463 0.087 Uiso 0.25 1 calc PR A 1
N1 N 0.5795(2) 0.5893(4) -0.08591(11) 0.0241(9) Uani 1 1 d . . .
N2 N 0.5088(2) 0.7454(4) -0.04712(11) 0.0241(9) Uani 1 1 d . . .
N3 N 0.6139(2) 0.5433(4) -0.02185(11) 0.0228(9) Uani 1 1 d . . .
Cl1 Cl 0.52097(8) 0.71246(15) 0.05272(4) 0.0413(4) Uani 1 1 d . . .
Cl2 Cl 0.66104(6) 0.90890(13) -0.00359(3) 0.0305(3) Uani 1 1 d . . .
Cl3 Cl 0.4121(6) 0.7744(13) -0.2118(3) 0.136(4) Uiso 0.30 1 d P B 1
Cl3A Cl 0.4162(8) 0.6917(19) -0.2125(5) 0.123(5) Uiso 0.20 1 d P B 2

loop_
_atom_site_aniso_label
_atom_site_aniso_U_11
_atom_site_aniso_U_22
_atom_site_aniso_U_33
_atom_site_aniso_U_23
_atom_site_aniso_U_13
_atom_site_aniso_U_12
Zn1 0.0293(3) 0.0227(3) 0.0218(3) -0.0043(3) 0.0068(3) -0.0008(2)
C1 0.058(4) 0.015(3) 0.022(3) -0.002(2) 0.000(3) 0.005(2)
C2 0.058(4) 0.028(3) 0.029(3) 0.000(2) -0.001(3) -0.002(3)
C3 0.063(4) 0.023(3) 0.032(3) -0.008(2) -0.012(3) 0.004(3)
C4 0.063(4) 0.021(3) 0.021(3) -0.007(2) -0.008(3) 0.012(3)
C5 0.064(4) 0.012(2) 0.015(2) 0.000(2) -0.001(2) 0.007(2)
C6 0.063(4) 0.012(2) 0.019(3) -0.004(2) 0.001(3) 0.007(2)
C7 0.058(5) 0.021(4) 0.017(4) 0.000 0.000 0.009(4)
C8 0.066(6) 0.023(4) 0.014(4) 0.000 0.000 0.002(4)
C9 0.053(4) 0.025(3) 0.028(3) 0.002(2) 0.004(3) 0.001(3)
C10 0.048(4) 0.032(3) 0.034(4) 0.001(3) 0.006(3) 0.000(3)
C11 0.047(3) 0.024(3) 0.024(3) -0.006(2) 0.006(2) 0.008(2)
C12 0.044(3) 0.021(3) 0.029(3) -0.006(2) 0.008(3) -0.010(2)
C13 0.047(3) 0.022(3) 0.023(3) 0.000(2) 0.011(2) -0.007(2)
C14 0.031(3) 0.020(3) 0.020(3) -0.005(2) 0.006(2) 0.001(2)
C15 0.041(3) 0.023(3) 0.031(3) -0.008(2) 0.011(2) -0.010(2)
C16 0.060(4) 0.022(3) 0.027(3) 0.002(2) 0.017(3) -0.007(2)
C17 0.031(3) 0.016(2) 0.022(3) -0.002(2) 0.006(2) -0.001(2)
C18 0.029(3) 0.030(3) 0.029(3) -0.006(2) 0.010(2) 0.003(2)
C19 0.034(3) 0.044(3) 0.037(3) 0.003(3) 0.000(3) 0.015(3)
C20 0.042(4) 0.048(4) 0.033(3) -0.001(3) -0.001(3) 0.005(3)
C21 0.047(4) 0.038(3) 0.025(3) -0.008(2) -0.002(3) 0.004(3)
C22 0.024(3) 0.014(2) 0.028(3) -0.005(2) 0.008(2) -0.009(2)
C23 0.037(3) 0.032(3) 0.021(3) 0.001(2) -0.002(2) -0.004(2)
C24 0.032(3) 0.027(3) 0.032(3) 0.001(2) -0.003(2) 0.004(2)
C25 0.023(3) 0.024(3) 0.055(4) -0.003(3) 0.005(3) 0.000(2)
C26 0.027(3) 0.025(3) 0.031(3) -0.005(2) 0.005(2) 0.000(2)
N1 0.031(2) 0.021(2) 0.021(2) -0.0020(17) 0.0080(19) 0.0042(18)
N2 0.021(2) 0.024(2) 0.028(2) -0.0016(18) 0.0074(17) 0.0002(17)
N3 0.029(2) 0.017(2) 0.023(2) -0.0024(17) 0.0066(18) -0.0009(17)
Cl1 0.0495(9) 0.0472(8) 0.0274(7) -0.0081(6) 0.0187(6) -0.0136(7)
Cl2 0.0297(7) 0.0274(6) 0.0343(7) -0.0048(6) 0.0087(6) -0.0038(5)

loop_
_atom_type_symbol
_atom_type_description
_atom_type_scat_dispersion_real
_atom_type_scat_dispersion_imag
_atom_type_scat_source
C C 0.0033 0.0016 'International Tables Vol C Tables 4.2.6.8 and 6.1.1.4'
H H 0.0000 0.0000 'International Tables Vol C Tables 4.2.6.8 and 6.1.1.4'
N N 0.0061 0.0033 'International Tables Vol C Tables 4.2.6.8 and 6.1.1.4'
Cl Cl 0.1484 0.1585 'International Tables Vol C Tables 4.2.6.8 and 6.1.1.4'
Zn Zn 0.2839 1.4301 'International Tables Vol C Tables 4.2.6.8 and 6.1.1.4'

loop_
_geom_angle_atom_site_label_1
_geom_angle_atom_site_label_2
_geom_angle_atom_site_label_3
_geom_angle
_geom_angle_site_symmetry_1
_geom_angle_site_symmetry_3
N2 Zn1 N3 89.12(15) . .
N2 Zn1 Cl1 113.52(11) . .
N3 Zn1 Cl1 111.54(11) . .
N2 Zn1 Cl2 113.42(11) . .
N3 Zn1 Cl2 112.29(11) . .
Cl1 Zn1 Cl2 114.40(5) . .
C2 C1 C6 120.1(5) . .
C2 C1 C9 121.3(5) . .
C6 C1 C9 118.6(5) . .
C1 C2 C3 121.1(6) . .
C4 C3 C2 120.3(6) . .
C3 C4 C5 121.3(5) . .
C8 C5 C4 122.7(5) . .
C8 C5 C6 118.3(5) . .
C4 C5 C6 119.0(5) . .
C7 C6 C5 119.3(5) . .
C7 C6 C1 122.6(5) . .
C5 C6 C1 118.1(5) . .
C6 C7 C6 122.1(6) 2_665 .
C5 C8 C5 122.8(6) . 2_665
C10 C9 C1 177.2(6) . .
C9 C10 C11 174.6(6) . .
C16 C11 C12 119.2(4) . .
C16 C11 C10 119.7(5) . .
C12 C11 C10 121.1(5) . .
C13 C12 C11 120.6(5) . .
C12 C13 C14 119.9(4) . .
C15 C14 C13 119.8(4) . .
C15 C14 N1 119.0(4) . .
C13 C14 N1 121.0(4) . .
C16 C15 C14 120.6(5) . .
C15 C16 C11 119.8(5) . .
N2 C17 C21 120.7(4) . .
N2 C17 N1 119.6(4) . .
C21 C17 N1 119.5(4) . .
N2 C18 C19 124.1(5) . .
C18 C19 C20 117.4(5) . .
C21 C20 C19 119.3(5) . .
C20 C21 C17 120.3(5) . .
N3 C22 C26 120.4(4) . .
N3 C22 N1 119.7(4) . .
C26 C22 N1 120.0(4) . .
N3 C23 C24 123.7(5) . .
C23 C24 C25 117.7(5) . .
C26 C25 C24 119.3(5) . .
C25 C26 C22 119.6(5) . .
Cl3A C28 Cl3A 120.2(17) . 4_564
C17 N1 C22 127.8(4) . .
C17 N1 C14 115.1(4) . .
C22 N1 C14 115.5(4) . .
C17 N2 C18 118.1(4) . .
C17 N2 Zn1 125.8(3) . .
C18 N2 Zn1 116.1(3) . .
C22 N3 C23 119.1(4) . .
C22 N3 Zn1 123.8(3) . .
C23 N3 Zn1 115.7(3) . .

loop_
_geom_bond_atom_site_label_1
_geom_bond_atom_site_label_2
_geom_bond_distance
_geom_bond_site_symmetry_2
Zn1 N2 2.009(4) .
Zn1 N3 2.014(4) .
Zn1 Cl1 2.2108(13) .
Zn1 Cl2 2.2141(13) .
C1 C2 1.362(7) .
C1 C6 1.449(7) .
C1 C9 1.450(7) .
C2 C3 1.419(7) .
C3 C4 1.359(7) .
C4 C5 1.414(7) .
C5 C8 1.395(6) .
C5 C6 1.441(6) .
C6 C7 1.389(6) .
C7 C6 1.389(6) 2_665
C8 C5 1.395(6) 2_665
C9 C10 1.187(7) .
C10 C11 1.440(7) .
C11 C16 1.393(7) .
C11 C12 1.393(7) .
C12 C13 1.373(7) .
C13 C14 1.385(6) .
C14 C15 1.381(6) .
C14 N1 1.452(6) .
C15 C16 1.377(7) .
C17 N2 1.329(6) .
C17 C21 1.393(7) .
C17 N1 1.409(6) .
C18 N2 1.360(6) .
C18 C19 1.369(7) .
C19 C20 1.378(8) .
C20 C21 1.374(7) .
C22 N3 1.340(6) .
C22 C26 1.407(6) .
C22 N1 1.410(6) .
C23 N3 1.355(6) .
C23 C24 1.373(7) .
C24 C25 1.392(7) .
C25 C26 1.392(7) .
C28 Cl3 1.627(16) 4_564
C28 Cl3 1.627(16) .
C28 Cl3A 1.639(19) .
C28 Cl3A 1.639(19) 4_564

loop_
_platon_squeeze_void_nr
_platon_squeeze_void_average_x
_platon_squeeze_void_average_y
_platon_squeeze_void_average_z
_platon_squeeze_void_volume
_platon_squeeze_void_count_electrons
_platon_squeeze_void_content
1 0.750 -0.029 0.250 934 202 ' '
2 0.250 -0.031 0.750 934 202 ' '
3 0.225 0.250 0.250 12 2 ' '
4 0.725 0.250 0.750 12 2 ' '
5 0.275 0.750 0.250 12 2 ' '
6 0.775 0.750 0.750 12 2 ' '
